data_4319908
loop_
_publ_author_name
'Hitoshi Miyasaka'
'Ho-Chol Chang'
'Katsunori Mochizuki'
'Susumu Kitagawa'

_publ_section_title
;
 Syntheses, Structures, and Physicochemical Properties of Diruthenium
 Compounds of Tetrachlorocatecholate with Metal-Metal Bonded
 Ru3+(\m-OR)2Ru3+ and Ru3.5+(\m-OR)2Ru3.5+ Cores (R = CH3 and C2H5)
;
_journal_name_full 'Inorganic Chemistry'
_journal_page_first 3544
_journal_page_last 3554
_journal_paper_doi 10.1021/ic0010252
_journal_volume 40
_journal_year 2001
_chemical_formula_sum 'C80 H70 Cl16 Na2 O16 P2 Ru2'
_chemical_formula_weight 2164.74
_space_group_IT_number 14
_symmetry_cell_setting monoclinic
_symmetry_Int_Tables_number 14
_symmetry_space_group_name_Hall '-P 2yn'
_symmetry_space_group_name_H-M 'P 1 21/n 1'
_cell_angle_alpha 90
_cell_angle_beta 114.004(1)
_cell_angle_gamma 90
_cell_formula_units_Z 2
_cell_length_a 12.9343(8)
_cell_length_b 26.275(2)
_cell_length_c 15.3341(5)
_cell_measurement_temperature 173.2
_cell_volume 4760.6(5)
_computing_data_reduction 'teXsan Ver. 1.10'
_computing_publication_material 'teXsan Ver. 1.10'
_computing_structure_refinement 'teXsan Ver. 1.10'
_computing_structure_solution SIR92
_diffrn_measured_fraction_theta_full 0.9566
_diffrn_measured_fraction_theta_max 0.9566
_diffrn_radiation_type 'Mo K\a'
_diffrn_radiation_wavelength 0.7107
_diffrn_reflns_av_R_equivalents 0.030
_diffrn_reflns_limit_h_max 16
_diffrn_reflns_limit_h_min -15
_diffrn_reflns_limit_k_max 33
_diffrn_reflns_limit_k_min -33
_diffrn_reflns_limit_l_max 19
_diffrn_reflns_limit_l_min -15
_diffrn_reflns_number 35625
_diffrn_reflns_theta_full 27.65
_diffrn_reflns_theta_max 27.65
_exptl_absorpt_coefficient_mu 0.867
_exptl_absorpt_correction_T_max 0.933
_exptl_absorpt_correction_T_min 0.933
_exptl_absorpt_correction_type none
_exptl_crystal_colour brown
_exptl_crystal_density_diffrn 1.510
_exptl_crystal_density_method 'not measured'
_exptl_crystal_description needle
_exptl_crystal_size_max 0.350
_exptl_crystal_size_mid 0.100
_exptl_crystal_size_min 0.080
_refine_diff_density_max 1.26
_refine_diff_density_min -0.72
_refine_ls_extinction_method none
_refine_ls_goodness_of_fit_ref 1.273
_refine_ls_hydrogen_treatment noref
_refine_ls_number_parameters 532
_refine_ls_number_reflns 3899
_refine_ls_R_factor_gt 0.0815
_refine_ls_shift/su_max 1.5677
_refine_ls_structure_factor_coef F
_refine_ls_weighting_scheme unit
_refine_ls_wR_factor_ref 0.0879
_reflns_number_gt 3899
_reflns_number_total 10619
_reflns_threshold_expression F^2^>3.0\s(F^2^)
_cod_data_source_file ic0010252_4.cif
_cod_data_source_block Comp6
_cod_original_cell_volume 4760.6(4)
_cod_original_formula_sum 'C80 H70 Cl16 Na2 O16 P2 Ru2 '
_cod_database_code 4319908

loop_
_symmetry_equiv_pos_as_xyz
x,y,z
1/2-x,1/2+y,1/2-z
-x,-y,-z
1/2+x,1/2-y,1/2+z

loop_
_atom_site_label
_atom_site_type_symbol
_atom_site_fract_x
_atom_site_fract_y
_atom_site_fract_z
_atom_site_U_iso_or_equiv
_atom_site_adp_type
_atom_site_occupancy
_atom_site_calc_flag
_atom_site_refinement_flags
_atom_site_disorder_assembly
_atom_site_disorder_group
Ru(1) Ru 0.96213(9) 0.03386(5) 0.54295(8) 0.0601(3) Uani 1.00 d . . .
Cl(1) Cl 1.1245(5) 0.1824(3) 0.7522(5) 0.157(3) Uani 1.00 d . . .
Cl(2) Cl 1.1243(6) 0.2809(3) 0.6374(7) 0.205(4) Uani 1.00 d . . .
Cl(3) Cl 1.0233(6) 0.2760(2) 0.4145(7) 0.187(4) Uani 1.00 d . . .
Cl(4) Cl 0.9113(4) 0.1736(2) 0.3103(4) 0.117(2) Uani 1.00 d . . .
Cl(5) Cl 1.0003(4) -0.0694(3) 0.8254(3) 0.131(2) Uani 1.00 d . . .
Cl(6) Cl 0.7950(5) -0.0517(3) 0.8829(4) 0.177(3) Uani 1.00 d . . .
Cl(7) Cl 0.5988(4) 0.0216(2) 0.7603(4) 0.130(2) Uani 1.00 d . . .
Cl(8) Cl 0.6044(3) 0.0720(2) 0.5776(3) 0.078(1) Uani 1.00 d . . .
P(1) P 1.2688(4) -0.2254(2) 1.2752(3) 0.076(2) Uani 1.00 d . . .
Na Na 0.8421(4) 0.0420(3) 0.3023(4) 0.100(2) Uani 1.00 d . . .
O(1) O 1.0288(8) 0.0924(4) 0.6335(7) 0.074(4) Uani 1.00 d . . .
O(2) O 0.9362(7) 0.0883(4) 0.4405(7) 0.063(3) Uani 1.00 d . . .
O(3) O 0.9807(7) -0.0141(4) 0.6556(6) 0.074(3) Uani 1.00 d . . .
O(4) O 0.8144(6) 0.0513(4) 0.5507(6) 0.064(3) Uani 1.00 d . . .
O(5) O 0.8773(6) -0.0171(3) 0.4398(6) 0.058(3) Uani 1.00 d . . .
O(6) O 0.793(1) -0.0400(7) 0.2219(10) 0.163(6) Uani 1.00 d . . .
O(7) O 0.623(5) 0.081(1) 0.175(6) 1.05(6) Uani 1.00 d . . .
O(8) O 0.688(1) 0.0908(6) 0.369(1) 0.165(7) Uani 1.00 d . . .
C(1) C 1.023(1) 0.1343(8) 0.585(2) 0.083(7) Uani 1.00 d . . .
C(2) C 1.065(2) 0.1809(9) 0.629(2) 0.104(8) Uani 1.00 d . . .
C(3) C 1.067(2) 0.2232(9) 0.582(2) 0.12(1) Uani 1.00 d . . .
C(4) C 1.024(2) 0.2227(8) 0.481(2) 0.118(10) Uani 1.00 d . . .
C(5) C 0.976(1) 0.1769(8) 0.434(1) 0.095(7) Uani 1.00 d . . .
C(6) C 0.976(1) 0.1328(7) 0.482(1) 0.075(6) Uani 1.00 d . . .
C(7) C 0.894(1) -0.0077(7) 0.679(1) 0.083(6) Uani 1.00 d . . .
C(8) C 0.889(1) -0.0309(8) 0.758(1) 0.099(6) Uani 1.00 d . . .
C(9) C 0.797(1) -0.0217(8) 0.782(1) 0.104(7) Uani 1.00 d . . .
C(10) C 0.710(1) 0.0094(7) 0.728(1) 0.088(6) Uani 1.00 d . . .
C(11) C 0.7142(10) 0.0328(6) 0.6492(10) 0.069(5) Uani 1.00 d . . .
C(12) C 0.8052(10) 0.0266(6) 0.6247(9) 0.060(4) Uani 1.00 d . . .
C(13) C 0.803(1) -0.0545(6) 0.451(1) 0.081(6) Uani 1.00 d . . .
C(14) C 0.681(1) -0.0375(7) 0.406(1) 0.088(6) Uani 1.00 d . . .
C(15) C 0.735(3) -0.066(2) 0.130(2) 0.30(2) Uani 1.00 d . . .
C(16) C 0.666(5) -0.027(5) 0.064(5) 0.00(9) Uani 1.00 d . . .
C(17) C 1.418(1) -0.2123(7) 1.313(1) 0.081(6) Uani 1.00 d . . .
C(18) C 1.454(2) -0.1716(8) 1.281(2) 0.113(9) Uani 1.00 d . . .
C(19) C 1.570(2) -0.163(1) 1.310(2) 0.14(1) Uani 1.00 d . . .
C(20) C 1.645(2) -0.196(1) 1.370(3) 0.17(2) Uani 1.00 d . . .
C(21) C 1.610(2) -0.235(1) 1.403(2) 0.14(1) Uani 1.00 d . . .
C(22) C 1.495(1) -0.2451(8) 1.377(1) 0.111(8) Uani 1.00 d . . .
C(23) C 1.248(1) -0.2387(8) 1.380(1) 0.076(6) Uani 1.00 d . . .
C(24) C 1.274(1) -0.1992(9) 1.450(1) 0.106(8) Uani 1.00 d . . .
C(25) C 1.264(2) -0.208(1) 1.534(2) 0.13(1) Uani 1.00 d . . .
C(26) C 1.227(2) -0.256(2) 1.549(2) 0.16(1) Uani 1.00 d . . .
C(27) C 1.196(2) -0.2932(10) 1.478(2) 0.15(1) Uani 1.00 d . . .
C(28) C 1.206(2) -0.2843(8) 1.395(2) 0.119(9) Uani 1.00 d . . .
C(29) C 1.229(1) -0.2814(6) 1.201(1) 0.075(6) Uani 1.00 d . . .
C(30) C 1.309(2) -0.3106(8) 1.190(2) 0.113(8) Uani 1.00 d . . .
C(31) C 1.277(2) -0.3545(9) 1.136(2) 0.122(10) Uani 1.00 d . . .
C(32) C 1.167(3) -0.3688(9) 1.100(2) 0.14(1) Uani 1.00 d . . .
C(33) C 1.090(2) -0.337(1) 1.114(3) 0.20(1) Uani 1.00 d . . .
C(34) C 1.122(2) -0.2931(9) 1.162(2) 0.147(10) Uani 1.00 d . . .
C(35) C 1.187(1) -0.1753(7) 1.208(1) 0.081(6) Uani 1.00 d . . .
C(36) C 1.124(1) -0.1438(8) 1.238(1) 0.092(6) Uani 1.00 d . . .
C(37) C 1.061(2) -0.1040(8) 1.181(2) 0.117(8) Uani 1.00 d . . .
C(38) C 1.059(2) -0.0957(9) 1.092(1) 0.133(10) Uani 1.00 d . . .
C(39) C 1.116(3) -0.128(1) 1.061(2) 0.19(1) Uani 1.00 d . . .
C(40) C 1.180(2) -0.1684(10) 1.117(2) 0.16(1) Uani 1.00 d . . .

loop_
_atom_site_aniso_label
_atom_site_aniso_U_11
_atom_site_aniso_U_22
_atom_site_aniso_U_33
_atom_site_aniso_U_12
_atom_site_aniso_U_13
_atom_site_aniso_U_23
Ru(1) 0.0417(5) 0.0809(8) 0.0585(6) 0.0051(7) 0.0210(4) 0.0117(7)
Cl(1) 0.117(4) 0.181(7) 0.161(6) -0.038(4) 0.044(4) -0.071(5)
Cl(2) 0.181(7) 0.108(5) 0.37(1) -0.050(5) 0.152(8) -0.065(6)
Cl(3) 0.212(7) 0.088(4) 0.35(1) 0.017(4) 0.205(8) 0.058(5)
Cl(4) 0.120(4) 0.123(4) 0.147(5) 0.044(3) 0.093(4) 0.070(4)
Cl(5) 0.086(3) 0.223(6) 0.100(4) 0.065(4) 0.053(3) 0.095(4)
Cl(6) 0.113(4) 0.320(10) 0.136(5) 0.086(5) 0.090(4) 0.138(6)
Cl(7) 0.090(3) 0.216(7) 0.119(4) 0.055(4) 0.078(3) 0.067(4)
Cl(8) 0.054(2) 0.103(3) 0.081(3) 0.018(2) 0.032(2) 0.015(2)
P(1) 0.074(3) 0.083(3) 0.082(3) 0.007(2) 0.042(2) -0.004(3)
Na 0.050(3) 0.163(7) 0.078(4) 0.021(4) 0.017(3) 0.039(5)
O(1) 0.064(6) 0.088(9) 0.070(7) 0.003(6) 0.028(5) -0.002(6)
O(2) 0.057(6) 0.059(7) 0.078(7) 0.004(5) 0.031(5) 0.019(6)
O(3) 0.048(5) 0.115(9) 0.059(6) 0.007(5) 0.022(5) 0.026(6)
O(4) 0.045(5) 0.088(8) 0.063(6) 0.019(5) 0.027(4) 0.021(5)
O(5) 0.037(4) 0.077(7) 0.061(6) -0.005(4) 0.020(4) 0.006(5)
O(6) 0.11(1) 0.24(2) 0.10(1) 0.03(1) -0.002(8) -0.03(1)
O(7) 0.9(1) 0.11(2) 1.2(2) -0.19(5) -0.5(1) 0.08(6)
O(8) 0.15(1) 0.18(2) 0.13(1) 0.02(1) 0.03(1) 0.07(1)
C(1) 0.049(9) 0.10(2) 0.12(2) 0.015(10) 0.05(1) 0.01(1)
C(2) 0.08(1) 0.08(2) 0.16(2) -0.01(1) 0.05(1) 0.00(2)
C(3) 0.10(2) 0.08(2) 0.22(3) -0.02(1) 0.10(2) -0.03(2)
C(4) 0.10(2) 0.05(1) 0.23(3) 0.01(1) 0.10(2) 0.03(2)
C(5) 0.08(1) 0.09(2) 0.14(2) 0.02(1) 0.08(1) 0.05(1)
C(6) 0.057(9) 0.08(1) 0.12(2) 0.025(9) 0.06(1) 0.03(1)
C(7) 0.035(7) 0.13(2) 0.08(1) 0.008(8) 0.020(7) 0.05(1)
C(8) 0.050(8) 0.17(2) 0.08(1) 0.02(1) 0.025(8) 0.05(1)
C(9) 0.08(1) 0.16(2) 0.09(1) 0.04(1) 0.051(10) 0.05(1)
C(10) 0.068(10) 0.13(2) 0.08(1) 0.02(1) 0.048(9) 0.01(1)
C(11) 0.046(7) 0.10(1) 0.067(9) 0.025(9) 0.025(6) 0.015(9)
C(12) 0.046(7) 0.08(1) 0.046(7) 0.008(7) 0.015(6) 0.013(8)
C(13) 0.048(8) 0.11(1) 0.09(1) -0.007(8) 0.036(8) -0.005(10)
C(14) 0.053(8) 0.09(1) 0.12(1) 0.000(9) 0.032(8) -0.01(1)
C(15) 0.20(3) 0.41(6) 0.15(3) 0.15(3) -0.07(2) -0.07(3)
C(16) 0.28(6) 3.1(4) 0.33(8) 0.6(1) -0.22(6) -0.6(1)
C(17) 0.08(1) 0.08(1) 0.11(1) -0.008(10) 0.06(1) -0.02(1)
C(18) 0.12(2) 0.12(2) 0.14(2) -0.02(1) 0.09(2) -0.02(1)
C(19) 0.14(2) 0.13(2) 0.21(3) -0.05(2) 0.13(2) -0.05(2)
C(20) 0.11(2) 0.19(4) 0.27(4) -0.04(2) 0.13(3) -0.09(3)
C(21) 0.08(1) 0.18(3) 0.16(2) -0.01(2) 0.05(1) 0.00(2)
C(22) 0.07(1) 0.14(2) 0.13(2) 0.02(1) 0.05(1) 0.03(1)
C(23) 0.056(9) 0.11(1) 0.07(1) 0.000(9) 0.029(8) 0.00(1)
C(24) 0.09(1) 0.16(2) 0.08(1) -0.03(1) 0.05(1) 0.00(1)
C(25) 0.08(1) 0.25(3) 0.08(1) -0.02(2) 0.05(1) -0.01(2)
C(26) 0.13(2) 0.26(4) 0.12(2) 0.10(2) 0.09(2) 0.07(2)
C(27) 0.22(3) 0.12(2) 0.18(3) 0.05(2) 0.15(3) 0.06(2)
C(28) 0.16(2) 0.10(2) 0.14(2) 0.02(1) 0.10(2) 0.02(1)
C(29) 0.08(1) 0.05(1) 0.10(1) 0.007(9) 0.039(10) -0.007(9)
C(30) 0.11(1) 0.09(2) 0.17(2) -0.02(1) 0.09(1) -0.05(1)
C(31) 0.13(2) 0.10(2) 0.17(2) -0.01(1) 0.09(2) -0.02(2)
C(32) 0.17(3) 0.08(2) 0.14(2) -0.05(2) 0.05(2) -0.05(1)
C(33) 0.07(1) 0.19(3) 0.28(4) 0.01(2) 0.01(2) -0.08(3)
C(34) 0.09(2) 0.12(2) 0.20(2) 0.01(1) 0.03(2) -0.10(2)
C(35) 0.10(1) 0.10(1) 0.049(9) 0.01(1) 0.037(9) -0.005(9)
C(36) 0.07(1) 0.12(2) 0.07(1) 0.02(1) 0.019(9) 0.00(1)
C(37) 0.10(1) 0.12(2) 0.10(2) 0.05(1) 0.02(1) -0.01(1)
C(38) 0.18(2) 0.13(2) 0.07(1) 0.07(2) 0.04(1) 0.04(1)
C(39) 0.31(4) 0.14(2) 0.11(2) 0.11(3) 0.08(2) 0.04(2)
C(40) 0.26(3) 0.15(2) 0.09(2) 0.10(2) 0.07(2) 0.02(2)

loop_
_atom_type_symbol
_atom_type_description
_atom_type_scat_dispersion_real
_atom_type_scat_dispersion_imag
_atom_type_scat_source
C C 0.003 0.002
;International Tables for Crystallography
(1992, Vol. C, Tables 4.2.6.8 and 6.1.1.1)
;
H H 0.000 0.000
;International Tables for Crystallography
(1992, Vol. C, Table 6.1.1.2)
;
O O 0.011 0.006
;International Tables for Crystallography
(1992, Vol. C, Tables 4.2.6.8 and 6.1.1.1)
;
Cl Cl 0.148 0.159
;International Tables for Crystallography
(1992, Vol. C, Tables 4.2.6.8 and 6.1.1.1)
;
Ru Ru -1.259 0.836
;International Tables for Crystallography
(1992, Vol. C, Tables 4.2.6.8 and 6.1.1.1)
;
P P 0.102 0.094
;International Tables for Crystallography
(1992, Vol. C, Tables 4.2.6.8 and 6.1.1.1)
;
Na Na 0.036 0.025
;International Tables for Crystallography
(1992, Vol. C, Tables 4.2.6.8 and 6.1.1.1)
;

loop_
_geom_angle_atom_site_label_1
_geom_angle_atom_site_label_2
_geom_angle_atom_site_label_3
_geom_angle
_geom_angle_site_symmetry_1
_geom_angle_site_symmetry_2
_geom_angle_site_symmetry_3
_geom_angle_publ_flag
Ru(1) Ru(1) O(1) 136.0(3) . 3_756 1_555 yes
Ru(1) Ru(1) O(2) 93.5(3) . 3_756 1_555 yes
Ru(1) Ru(1) O(3) 93.9(3) . 3_756 1_555 yes
Ru(1) Ru(1) O(4) 137.4(3) . 3_756 1_555 yes
Ru(1) Ru(1) O(5) 50.0(2) . 3_756 1_555 yes
Ru(1) Ru(1) O(5) 49.6(3) . 3_756 3_756 yes
O(1) Ru(1) O(2) 83.4(5) . 1_555 1_555 yes
O(1) Ru(1) O(3) 91.0(4) . 1_555 1_555 yes
O(1) Ru(1) O(4) 86.7(4) . 1_555 1_555 yes
O(1) Ru(1) O(5) 171.1(4) . 1_555 1_555 yes
O(1) Ru(1) O(5) 86.7(4) . 1_555 3_756 yes
O(2) Ru(1) O(3) 172.5(4) . 1_555 1_555 yes
O(2) Ru(1) O(4) 91.8(3) . 1_555 1_555 yes
O(2) Ru(1) O(5) 89.8(4) . 1_555 1_555 yes
O(2) Ru(1) O(5) 94.8(3) . 1_555 3_756 yes
O(3) Ru(1) O(4) 83.0(3) . 1_555 1_555 yes
O(3) Ru(1) O(5) 95.3(4) . 1_555 1_555 yes
O(3) Ru(1) O(5) 89.8(3) . 1_555 3_756 yes
O(4) Ru(1) O(5) 87.8(3) . 1_555 1_555 yes
O(4) Ru(1) O(5) 170.1(4) . 1_555 3_756 yes
O(5) Ru(1) O(5) 99.6(3) . 1_555 3_756 yes
C(17) P(1) C(23) 106.4(8) . 1_555 1_555 yes
C(17) P(1) C(29) 109.8(7) . 1_555 1_555 yes
C(17) P(1) C(35) 110.7(9) . 1_555 1_555 yes
C(23) P(1) C(29) 106.6(9) . 1_555 1_555 yes
C(23) P(1) C(35) 115.7(8) . 1_555 1_555 yes
C(29) P(1) C(35) 107.5(8) . 1_555 1_555 yes
O(2) Na O(3) 79.5(4) . 1_555 3_756 yes
O(2) Na O(5) 73.0(4) . 1_555 1_555 yes
O(2) Na O(6) 149.2(5) . 1_555 1_555 yes
O(2) Na O(7) 122(1) . 1_555 1_555 yes
O(3) Na O(5) 75.0(3) . 3_756 1_555 yes
O(3) Na O(6) 82.6(5) . 3_756 1_555 yes
O(3) Na O(7) 145(1) . 3_756 1_555 yes
O(5) Na O(6) 78.2(5) . 1_555 1_555 yes
O(5) Na O(7) 133(1) . 1_555 1_555 yes
O(6) Na O(7) 86(1) . 1_555 1_555 yes
Ru(1) O(1) C(1) 110(1) . 1_555 1_555 yes
Ru(1) O(2) Na 102.0(5) . 1_555 1_555 yes
Ru(1) O(2) C(6) 110(1) . 1_555 1_555 yes
Na O(2) C(6) 147(1) . 1_555 1_555 yes
Ru(1) O(3) Na 101.8(4) . 1_555 3_756 yes
Ru(1) O(3) C(7) 108.8(8) . 1_555 1_555 yes
Na O(3) C(7) 148.2(9) . 3_756 1_555 yes
Ru(1) O(4) C(12) 110.3(7) . 1_555 1_555 yes
Ru(1) O(5) Ru(1) 80.4(3) . 1_555 3_756 yes
Ru(1) O(5) Na 95.1(4) . 1_555 1_555 yes
Ru(1) O(5) C(13) 122.3(8) . 1_555 1_555 yes
Ru(1) O(5) Na 93.5(3) . 3_756 1_555 yes
Ru(1) O(5) C(13) 123.2(9) . 3_756 1_555 yes
Na O(5) C(13) 129.3(9) . 1_555 1_555 yes
Na O(6) C(15) 117(5) . 1_555 1_555 yes
O(1) C(1) C(2) 123(2) . 1_555 1_555 yes
O(1) C(1) C(6) 118(1) . 1_555 1_555 yes
C(2) C(1) C(6) 117(1) . 1_555 1_555 yes
Cl(1) C(2) C(1) 116(1) . 1_555 1_555 yes
Cl(1) C(2) C(3) 116(2) . 1_555 1_555 yes
C(1) C(2) C(3) 126(2) . 1_555 1_555 yes
Cl(2) C(3) C(2) 127(2) . 1_555 1_555 yes
Cl(2) C(3) C(4) 114(2) . 1_555 1_555 yes
C(2) C(3) C(4) 118(2) . 1_555 1_555 yes
Cl(3) C(4) C(3) 123(2) . 1_555 1_555 yes
Cl(3) C(4) C(5) 117(2) . 1_555 1_555 yes
C(3) C(4) C(5) 118(1) . 1_555 1_555 yes
Cl(4) C(5) C(4) 122(1) . 1_555 1_555 yes
Cl(4) C(5) C(6) 114(1) . 1_555 1_555 yes
C(4) C(5) C(6) 122(2) . 1_555 1_555 yes
O(2) C(6) C(1) 117(1) . 1_555 1_555 yes
O(2) C(6) C(5) 126(1) . 1_555 1_555 yes
C(1) C(6) C(5) 116(2) . 1_555 1_555 yes
O(3) C(7) C(8) 121(1) . 1_555 1_555 yes
O(3) C(7) C(12) 119(1) . 1_555 1_555 yes
C(8) C(7) C(12) 118(1) . 1_555 1_555 yes
Cl(5) C(8) C(7) 117(1) . 1_555 1_555 yes
Cl(5) C(8) C(9) 122(1) . 1_555 1_555 yes
C(7) C(8) C(9) 119(1) . 1_555 1_555 yes
Cl(6) C(9) C(8) 119(1) . 1_555 1_555 yes
Cl(6) C(9) C(10) 118(1) . 1_555 1_555 yes
C(8) C(9) C(10) 122(1) . 1_555 1_555 yes
Cl(7) C(10) C(9) 121(1) . 1_555 1_555 yes
Cl(7) C(10) C(11) 120(1) . 1_555 1_555 yes
C(9) C(10) C(11) 117(1) . 1_555 1_555 yes
Cl(8) C(11) C(10) 120(1) . 1_555 1_555 yes
Cl(8) C(11) C(12) 116(1) . 1_555 1_555 yes
C(10) C(11) C(12) 122(1) . 1_555 1_555 yes
O(4) C(12) C(7) 118(1) . 1_555 1_555 yes
O(4) C(12) C(11) 123(1) . 1_555 1_555 yes
C(7) C(12) C(11) 118(1) . 1_555 1_555 yes
O(5) C(13) C(14) 113(1) . 1_555 1_555 yes
O(6) C(15) C(16) 131(14) . 1_555 1_555 yes
P(1) C(17) C(18) 120(1) . 1_555 1_555 yes
P(1) C(17) C(22) 118(1) . 1_555 1_555 yes
C(18) C(17) C(22) 120(1) . 1_555 1_555 yes
C(17) C(18) C(19) 117(2) . 1_555 1_555 yes
C(18) C(19) C(20) 116(2) . 1_555 1_555 yes
C(19) C(20) C(21) 124(3) . 1_555 1_555 yes
C(20) C(21) C(22) 118(3) . 1_555 1_555 yes
C(17) C(22) C(21) 122(2) . 1_555 1_555 yes
P(1) C(23) C(24) 116(1) . 1_555 1_555 yes
P(1) C(23) C(28) 124(1) . 1_555 1_555 yes
C(24) C(23) C(28) 119(1) . 1_555 1_555 yes
C(23) C(24) C(25) 122(2) . 1_555 1_555 yes
C(24) C(25) C(26) 115(2) . 1_555 1_555 yes
C(25) C(26) C(27) 123(2) . 1_555 1_555 yes
C(26) C(27) C(28) 119(2) . 1_555 1_555 yes
C(23) C(28) C(27) 120(2) . 1_555 1_555 yes
P(1) C(29) C(30) 121(1) . 1_555 1_555 yes
P(1) C(29) C(34) 118(1) . 1_555 1_555 yes
C(30) C(29) C(34) 120(1) . 1_555 1_555 yes
C(29) C(30) C(31) 120(1) . 1_555 1_555 yes
C(30) C(31) C(32) 119(2) . 1_555 1_555 yes
C(31) C(32) C(33) 118(2) . 1_555 1_555 yes
C(32) C(33) C(34) 120(2) . 1_555 1_555 yes
C(29) C(34) C(33) 120(1) . 1_555 1_555 yes
P(1) C(35) C(36) 123(1) . 1_555 1_555 yes
P(1) C(35) C(40) 119(1) . 1_555 1_555 yes
C(36) C(35) C(40) 117(1) . 1_555 1_555 yes
C(35) C(36) C(37) 119(1) . 1_555 1_555 yes
C(36) C(37) C(38) 120(1) . 1_555 1_555 yes
C(37) C(38) C(39) 118(2) . 1_555 1_555 yes
C(38) C(39) C(40) 122(2) . 1_555 1_555 yes
C(35) C(40) C(39) 120(1) . 1_555 1_555 yes

loop_
_geom_bond_atom_site_label_1
_geom_bond_atom_site_label_2
_geom_bond_distance
_geom_bond_site_symmetry_1
_geom_bond_site_symmetry_2
_geom_bond_publ_flag
Ru(1) Ru(1) 2.628(2) . 3_756 yes
Ru(1) O(1) 2.01(1) . . yes
Ru(1) O(2) 2.043(9) . . yes
Ru(1) O(3) 2.071(9) . . yes
Ru(1) O(4) 2.018(7) . . yes
Ru(1) O(5) 2.030(9) . . yes
Ru(1) O(5) 2.041(8) . 3_756 yes
Cl(1) C(2) 1.73(2) . . yes
Cl(2) C(3) 1.72(2) . . yes
Cl(3) C(4) 1.74(2) . . yes
Cl(4) C(5) 1.75(2) . . yes
Cl(5) C(8) 1.71(2) . . yes
Cl(6) C(9) 1.74(2) . . yes
Cl(7) C(10) 1.72(1) . . yes
Cl(8) C(11) 1.75(1) . . yes
P(1) C(17) 1.80(2) . . yes
P(1) C(23) 1.77(2) . . yes
P(1) C(29) 1.79(2) . . yes
P(1) C(35) 1.74(2) . . yes
Na O(2) 2.30(1) . . yes
Na O(3) 2.230(10) . 3_756 yes
Na O(5) 2.52(1) . . yes
Na O(6) 2.42(2) . . yes
Na O(7) 2.63(6) . . yes
O(1) C(1) 1.32(2) . . yes
O(2) C(6) 1.32(2) . . yes
O(3) C(7) 1.33(2) . . yes
O(4) C(12) 1.35(1) . . yes
O(5) C(13) 1.40(2) . . yes
O(6) C(15) 1.33(5) . . yes
C(1) C(2) 1.40(3) . . yes
C(1) C(6) 1.46(2) . . yes
C(2) C(3) 1.28(3) . . yes
C(3) C(4) 1.44(4) . . yes
C(4) C(5) 1.42(3) . . yes
C(5) C(6) 1.38(2) . . yes
C(7) C(8) 1.39(2) . . yes
C(7) C(12) 1.42(2) . . yes
C(8) C(9) 1.38(2) . . yes
C(9) C(10) 1.38(2) . . yes
C(10) C(11) 1.37(2) . . yes
C(11) C(12) 1.40(2) . . yes
C(13) C(14) 1.50(2) . . yes
C(15) C(16) 1.0(1) . . yes
C(17) C(18) 1.33(2) . . yes
C(17) C(22) 1.39(2) . . yes
C(18) C(19) 1.49(3) . . yes
C(19) C(20) 1.39(4) . . yes
C(20) C(21) 1.30(5) . . yes
C(21) C(22) 1.38(3) . . yes
C(23) C(24) 1.44(3) . . yes
C(23) C(28) 1.36(3) . . yes
C(24) C(25) 1.37(3) . . yes
C(25) C(26) 1.39(4) . . yes
C(26) C(27) 1.41(4) . . yes
C(27) C(28) 1.36(3) . . yes
C(29) C(30) 1.37(2) . . yes
C(29) C(34) 1.31(3) . . yes
C(30) C(31) 1.38(3) . . yes
C(31) C(32) 1.34(3) . . yes
C(32) C(33) 1.39(3) . . yes
C(33) C(34) 1.34(3) . . yes
C(35) C(36) 1.38(2) . . yes
C(35) C(40) 1.37(2) . . yes
C(36) C(37) 1.43(3) . . yes
C(37) C(38) 1.35(3) . . yes
C(38) C(39) 1.33(3) . . yes
C(39) C(40) 1.39(3) . . yes
